data_1568278
loop_
_publ_author_name
'Chen, Jinqiu'
'Yang, Canglei'
'Ma, Shuang'
'Liu, Zhiqi'
'Xiang, Wenxin'
'Zhang, Jing'

_publ_section_title
;
 Polarization-induced nanohelixes of organic cocrystals from asymmetric
 components with dopant-induced chirality inversion.
;
_journal_issue 8
_journal_name_full 'Chemical science'
_journal_page_first 2091
_journal_page_last 2096
_journal_paper_doi 10.1039/d2sc05942h
_journal_volume 14
_journal_year 2023
_chemical_formula_moiety 'C12 H4 N4, C20 H13 N'
_chemical_formula_sum 'C32 H17 N5'
_chemical_formula_weight 471.50
_space_group_crystal_system monoclinic
_space_group_IT_number 7
_space_group_name_Hall 'P -2yc'
_space_group_name_H-M_alt 'P 1 c 1'
_atom_sites_solution_hydrogens mixed
_atom_sites_solution_primary dual
_audit_creation_date 2021-12-20
_audit_creation_method
;
Olex2 1.3
(compiled 2020.11.12 svn.r5f609507 for OlexSys, GUI svn.r6408)
;
_audit_update_record
;
2022-04-27 deposited with the CCDC.	2023-01-09 downloaded from the CCDC.
;
_cell_angle_alpha 90
_cell_angle_beta 93.750(5)
_cell_angle_gamma 90
_cell_formula_units_Z 6
_cell_length_a 11.1150(6)
_cell_length_b 7.4032(5)
_cell_length_c 41.998(3)
_cell_measurement_reflns_used 932
_cell_measurement_temperature 150.0
_cell_measurement_theta_max 69.40
_cell_measurement_theta_min 3.99
_cell_volume 3448.5(4)
_computing_cell_refinement 'SAINT V8.40B (?, 2016)'
_computing_data_reduction 'SAINT V8.40B (?, 2016)'
_computing_molecular_graphics 'Olex2 1.3 (Dolomanov et al., 2009)'
_computing_publication_material 'Olex2 1.3 (Dolomanov et al., 2009)'
_computing_structure_refinement 'SHELXL 2016/6 (Sheldrick, 2015)'
_computing_structure_solution 'SHELXT 2014/5 (Sheldrick, 2014)'
_diffrn_ambient_temperature 150.0
_diffrn_measured_fraction_theta_full 0.995
_diffrn_measured_fraction_theta_max 0.993
_diffrn_measurement_device_type 'Bruker APEX-II CCD'
_diffrn_measurement_method '\f and \w scans'
_diffrn_radiation_type CuK\a
_diffrn_radiation_wavelength 1.54178
_diffrn_reflns_av_R_equivalents 0.0865
_diffrn_reflns_av_unetI/netI 0.1273
_diffrn_reflns_Laue_measured_fraction_full 0.995
_diffrn_reflns_Laue_measured_fraction_max 0.993
_diffrn_reflns_limit_h_max 13
_diffrn_reflns_limit_h_min -13
_diffrn_reflns_limit_k_max 9
_diffrn_reflns_limit_k_min -8
_diffrn_reflns_limit_l_max 51
_diffrn_reflns_limit_l_min -50
_diffrn_reflns_number 22382
_diffrn_reflns_point_group_measured_fraction_full 0.866
_diffrn_reflns_point_group_measured_fraction_max 0.859
_diffrn_reflns_theta_full 67.679
_diffrn_reflns_theta_max 70.046
_diffrn_reflns_theta_min 3.986
_diffrn_source_current 1.0
_diffrn_source_power 0.05
_diffrn_source_voltage 50.0
_diffrn_standards_number 0
_exptl_absorpt_coefficient_mu 0.653
_exptl_absorpt_correction_T_max 0.0836
_exptl_absorpt_correction_T_min 0.0111
_exptl_absorpt_correction_type multi-scan
_exptl_absorpt_process_details
;
SADABS-2016/2 (Bruker,2016/2) was used for absorption correction.
wR2(int) was 0.1354 before and 0.0750 after correction.
The Ratio of minimum to maximum transmission is 0.1328.
The \l/2 correction factor is Not present.
;
_exptl_crystal_colour dark
_exptl_crystal_colour_primary brown
_exptl_crystal_density_diffrn 1.362
_exptl_crystal_description block
_exptl_crystal_F_000 1464
_exptl_crystal_size_max 0.13
_exptl_crystal_size_mid 0.11
_exptl_crystal_size_min 0.1
_refine_diff_density_max 0.198
_refine_diff_density_min -0.171
_refine_diff_density_rms 0.042
_refine_ls_abs_structure_details
;
 Flack x determined using 1931 quotients [(I+)-(I-)]/[(I+)+(I-)]
 (Parsons, Flack and Wagner, Acta Cryst. B69 (2013) 249-259).
;
_refine_ls_abs_structure_Flack -0.2(9)
_refine_ls_extinction_method none
_refine_ls_goodness_of_fit_ref 1.028
_refine_ls_hydrogen_treatment mixed
_refine_ls_matrix_type full
_refine_ls_number_parameters 1008
_refine_ls_number_reflns 11241
_refine_ls_number_restraints 3
_refine_ls_restrained_S_all 1.028
_refine_ls_R_factor_all 0.0980
_refine_ls_R_factor_gt 0.0684
_refine_ls_shift/su_max 0.000
_refine_ls_shift/su_mean 0.000
_refine_ls_structure_factor_coef Fsqd
_refine_ls_weighting_details 'w=1/[\s^2^(Fo^2^)+(0.0496P)^2^] where P=(Fo^2^+2Fc^2^)/3'
_refine_ls_weighting_scheme calc
_refine_ls_wR_factor_gt 0.1663
_refine_ls_wR_factor_ref 0.1892
_reflns_Friedel_coverage 0.729
_reflns_Friedel_fraction_full 0.738
_reflns_Friedel_fraction_max 0.725
_reflns_number_gt 7593
_reflns_number_total 11241
_reflns_threshold_expression 'I > 2\s(I)'
_cod_data_source_file d2sc05942h2.cif
_cod_data_source_block cu_1213_7_0m
_cod_depositor_comments 'Adding full bibliography for 1568278--1568279.cif.'
_cod_database_code 1568278
_shelx_shelxl_version_number 2016/6
_shelx_space_group_comment
;
The symmetry employed for this shelxl refinement is uniquely defined
by the following loop, which should always be used as a source of
symmetry information in preference to the above space-group names.
They are only intended as comments.
;
_shelx_estimated_absorpt_t_max 0.938
_shelx_estimated_absorpt_t_min 0.920
_olex2_refinement_description
;
1. Fixed Uiso
 At 1.2 times of:
  All C(H) groups, All N(H) groups
2. Restrained distances
 H31-H13
 2.002 with sigma of 0.001
3.a Aromatic/amide H refined with riding coordinates:
 C5(H5C), C6(H6), C8(H8), C9(H9), C5A(H5AA), C6A(H6A), C8A(H8A), C9A(H9A),
 C5B(H5BA), C6B(H6B), C8B(H8B), C9B(H9B), N5(H5), C14(H14), C15(H15), C16(H16),
 C21(H21), C22(H22), C25(H25), C26(H26), C28(H28), C29(H29), C30(H30), N5A(H5A),
  C13A(H13A), C14A(H14A), C15A(H15A), C16A(H16A), C21A(H21A), C22A(H22A),
 C25A(H25A), C26A(H26A), C28A(H28A), C29A(H29A), C30A(H30A), C31A(H31A),
 N5B(H5B), C13B(H13B), C14B(H14B), C15B(H15B), C16B(H16B), C21B(H21B),
 C22B(H22B), C25B(H25B), C26B(H26B), C28B(H28B), C29B(H29B), C30B(H30B),
 C31B(H31B)
;
_olex2_submission_special_instructions 'No special instructions were received'

loop_
_space_group_symop_operation_xyz
'x, y, z'
'x, -y, z+1/2'

loop_
_atom_site_label
_atom_site_type_symbol
_atom_site_fract_x
_atom_site_fract_y
_atom_site_fract_z
_atom_site_U_iso_or_equiv
_atom_site_adp_type
_atom_site_occupancy
_atom_site_site_symmetry_order
_atom_site_calc_flag
_atom_site_refinement_flags_posn
_atom_site_refinement_flags_adp
_atom_site_refinement_flags_occupancy
_atom_site_disorder_assembly
_atom_site_disorder_group
N1 N -0.7232(7) 0.4223(11) 0.09816(18) 0.094(2) Uani 1 1 d . . . . .
N2 N -0.5199(6) 0.1264(10) 0.03006(18) 0.0843(17) Uani 1 1 d . . . . .
N3 N -1.3447(6) 0.3282(11) -0.0233(2) 0.093(2) Uani 1 1 d . . . . .
N4 N -1.1477(6) 0.0450(12) -0.09277(18) 0.093(2) Uani 1 1 d . . . . .
C1 C -0.7241(7) 0.3519(11) 0.07416(19) 0.0761(18) Uani 1 1 d . . . . .
C2 C -0.6114(7) 0.1883(10) 0.03574(18) 0.0701(16) Uani 1 1 d . . . . .
C3 C -0.7234(6) 0.2653(9) 0.04360(17) 0.0664(15) Uani 1 1 d . . . . .
C4 C -0.8264(6) 0.2524(9) 0.02357(16) 0.0628(15) Uani 1 1 d . . . . .
C5 C -0.8230(6) 0.1671(9) -0.00722(16) 0.0620(14) Uani 1 1 d . . . . .
H5C H -0.748765 0.120910 -0.013776 0.074 Uiso 1 1 calc R U . . .
C6 C -0.9222(6) 0.1519(10) -0.02661(17) 0.0664(16) Uani 1 1 d . . . . .
H6 H -0.917080 0.094160 -0.046678 0.080 Uiso 1 1 calc R U . . .
C7 C -1.0373(6) 0.2207(9) -0.01807(18) 0.0657(15) Uani 1 1 d . . . . .
C8 C -1.0404(6) 0.3073(10) 0.01252(17) 0.0670(16) Uani 1 1 d . . . . .
H8 H -1.114308 0.355144 0.018958 0.080 Uiso 1 1 calc R U . . .
C9 C -0.9399(6) 0.3217(10) 0.03222(18) 0.0697(16) Uani 1 1 d . . . . .
H9 H -0.944694 0.379345 0.052308 0.084 Uiso 1 1 calc R U . . .
C10 C -1.1390(6) 0.2040(10) -0.03838(18) 0.0697(17) Uani 1 1 d . . . . .
C11 C -1.2533(7) 0.2734(10) -0.02978(18) 0.0715(17) Uani 1 1 d . . . . .
C12 C -1.1410(6) 0.1185(11) -0.06862(19) 0.0726(18) Uani 1 1 d . . . . .
N1A N -1.6900(6) -0.0906(10) 0.08909(15) 0.0787(16) Uani 1 1 d . . . . .
N2A N -1.7711(5) -0.3739(9) 0.17696(14) 0.0684(13) Uani 1 1 d . . . . .
N3A N -0.9608(5) -0.0543(9) 0.15205(15) 0.0713(14) Uani 1 1 d . . . . .
N4A N -1.0485(5) -0.3185(10) 0.23960(16) 0.0779(16) Uani 1 1 d . . . . .
C1A C -1.6571(6) -0.1549(10) 0.11272(17) 0.0654(15) Uani 1 1 d . . . . .
C2A C -1.7023(6) -0.3115(9) 0.16151(16) 0.0612(14) Uani 1 1 d . . . . .
C3A C -1.6138(6) -0.2351(9) 0.14228(16) 0.0625(15) Uani 1 1 d . . . . .
C4A C -1.4907(5) -0.2365(9) 0.15150(15) 0.0578(13) Uani 1 1 d . . . . .
C5A C -1.4481(6) -0.3107(9) 0.18183(16) 0.0601(14) Uani 1 1 d . . . . .
H5AA H -1.504118 -0.363870 0.195193 0.072 Uiso 1 1 calc R U . . .
C6A C -1.3315(6) -0.3063(9) 0.19153(15) 0.0592(14) Uani 1 1 d . . . . .
H6A H -1.305779 -0.358353 0.211495 0.071 Uiso 1 1 calc R U . . .
C7A C -1.2440(6) -0.2241(9) 0.17233(15) 0.0584(14) Uani 1 1 d . . . . .
C8A C -1.2856(6) -0.1571(9) 0.14135(16) 0.0610(14) Uani 1 1 d . . . . .
H8A H -1.229107 -0.107834 0.127696 0.073 Uiso 1 1 calc R U . . .
C9A C -1.4044(6) -0.1631(9) 0.13133(16) 0.0615(15) Uani 1 1 d . . . . .
H9A H -1.430110 -0.118180 0.110817 0.074 Uiso 1 1 calc R U . . .
C10A C -1.1242(6) -0.2083(9) 0.18345(15) 0.0608(14) Uani 1 1 d . . . . .
C11A C -1.0352(6) -0.1248(10) 0.16565(16) 0.0620(14) Uani 1 1 d . . . . .
C12A C -1.0831(6) -0.2713(10) 0.21424(17) 0.0665(16) Uani 1 1 d . . . . .
N1B N -1.2904(6) 0.4871(10) 0.39844(17) 0.0831(17) Uani 1 1 d . . . . .
N2B N -1.2073(5) 0.1230(10) 0.31963(16) 0.0780(16) Uani 1 1 d . . . . .
N3B N -2.0194(6) 0.4390(11) 0.34995(16) 0.0814(17) Uani 1 1 d . . . . .
N4B N -1.9412(6) 0.1616(10) 0.26234(18) 0.0847(18) Uani 1 1 d . . . . .
C1B C -1.3219(6) 0.3951(11) 0.37795(18) 0.0717(17) Uani 1 1 d . . . . .
C2B C -1.2794(6) 0.1959(10) 0.33341(17) 0.0668(16) Uani 1 1 d . . . . .
C3B C -1.3677(6) 0.2864(10) 0.35149(16) 0.0644(15) Uani 1 1 d . . . . .
C4B C -1.4896(6) 0.2768(9) 0.34401(16) 0.0614(14) Uani 1 1 d . . . . .
C5B C -1.5366(6) 0.1905(10) 0.31491(16) 0.0631(15) Uani 1 1 d . . . . .
H5BA H -1.482877 0.130539 0.301738 0.076 Uiso 1 1 calc R U . . .
C6B C -1.6549(6) 0.1938(9) 0.30624(17) 0.0620(15) Uani 1 1 d . . . . .
H6B H -1.683599 0.139070 0.286733 0.074 Uiso 1 1 calc R U . . .
C7B C -1.7392(6) 0.2795(9) 0.32613(16) 0.0618(15) Uani 1 1 d . . . . .
C8B C -1.6934(6) 0.3554(9) 0.35602(16) 0.0629(15) Uani 1 1 d . . . . .
H8B H -1.747806 0.406771 0.370017 0.076 Uiso 1 1 calc R U . . .
C9B C -1.5746(6) 0.3545(9) 0.36439(16) 0.0631(15) Uani 1 1 d . . . . .
H9B H -1.546359 0.406374 0.384177 0.076 Uiso 1 1 calc R U . . .
C10B C -1.8603(6) 0.2904(10) 0.31659(17) 0.0676(16) Uani 1 1 d . . . . .
C11B C -1.9474(6) 0.3730(10) 0.33563(17) 0.0678(16) Uani 1 1 d . . . . .
C12B C -1.9051(6) 0.2186(11) 0.28660(18) 0.0697(17) Uani 1 1 d . . . . .
N5 N -1.0904(5) 0.6301(8) -0.05678(14) 0.0699(14) Uani 1 1 d . . . . .
H5 H -1.136806 0.597271 -0.073560 0.084 Uiso 1 1 calc R U . . .
C13 C -0.7304(6) 0.7380(9) 0.01034(17) 0.0627(15) Uani 1 1 d . . . . .
H13 H -0.767(4) 0.829(9) 0.0231(11) 0.054(16) Uiso 1 1 d D . . . .
C14 C -0.6105(6) 0.7059(10) 0.01730(16) 0.0662(15) Uani 1 1 d . . . . .
H14 H -0.570532 0.761586 0.035423 0.079 Uiso 1 1 calc R U . . .
C15 C -0.5465(6) 0.5926(10) -0.00183(17) 0.0685(16) Uani 1 1 d . . . . .
H15 H -0.463947 0.567206 0.003597 0.082 Uiso 1 1 calc R U . . .
C16 C -0.6029(6) 0.5185(10) -0.02836(17) 0.0678(16) Uani 1 1 d . . . . .
H16 H -0.558040 0.444172 -0.041713 0.081 Uiso 1 1 calc R U . . .
C17 C -0.7283(6) 0.5492(9) -0.03677(15) 0.0607(14) Uani 1 1 d . . . . .
C18 C -0.7957(5) 0.6548(9) -0.01596(15) 0.0584(14) Uani 1 1 d . . . . .
C19 C -0.9242(6) 0.6717(9) -0.02345(16) 0.0599(14) Uani 1 1 d . . . . .
C20 C -0.9683(6) 0.6008(9) -0.05243(16) 0.0626(14) Uani 1 1 d . . . . .
C21 C -0.9005(6) 0.5015(9) -0.07364(15) 0.0653(15) Uani 1 1 d . . . . .
H21 H -0.936152 0.455477 -0.093159 0.078 Uiso 1 1 calc R U . . .
C22 C -0.7827(6) 0.4746(10) -0.06503(17) 0.0660(16) Uani 1 1 d . . . . .
H22 H -0.735431 0.403755 -0.078332 0.079 Uiso 1 1 calc R U . . .
C23 C -1.0295(6) 0.7477(9) -0.00839(17) 0.0627(14) Uani 1 1 d . . . . .
C24 C -1.1277(6) 0.7196(9) -0.03043(18) 0.0667(16) Uani 1 1 d . . . . .
C25 C -1.2463(6) 0.7779(11) -0.0263(2) 0.0768(19) Uani 1 1 d . . . . .
H25 H -1.309961 0.750953 -0.041732 0.092 Uiso 1 1 calc R U . . .
C26 C -1.2670(6) 0.8723(10) 0.0001(2) 0.0729(17) Uani 1 1 d . . . . .
H26 H -1.345279 0.919810 0.002545 0.088 Uiso 1 1 calc R U . . .
C27 C -1.1741(6) 0.9028(10) 0.02442(18) 0.0691(16) Uani 1 1 d . . . . .
C28 C -1.1983(7) 1.0018(10) 0.0520(2) 0.0753(19) Uani 1 1 d . . . . .
H28 H -1.276008 1.053081 0.053541 0.090 Uiso 1 1 calc R U . . .
C29 C -1.1122(7) 1.0259(10) 0.0766(2) 0.0762(19) Uani 1 1 d . . . . .
H29 H -1.128817 1.096961 0.094598 0.091 Uiso 1 1 calc R U . . .
C30 C -1.0001(7) 0.9441(10) 0.07456(17) 0.0723(17) Uani 1 1 d . . . . .
H30 H -0.941393 0.955245 0.091919 0.087 Uiso 1 1 calc R U . . .
C31 C -0.9731(6) 0.8497(10) 0.04857(16) 0.0676(16) Uani 1 1 d . . . . .
H31 H -0.901(4) 0.789(11) 0.0520(12) 0.08(2) Uiso 1 1 d D . . . .
C32 C -1.0533(5) 0.8314(9) 0.02131(16) 0.0609(15) Uani 1 1 d . . . . .
N5A N -1.1339(5) 0.2096(9) 0.21035(15) 0.0713(15) Uani 1 1 d . . . . .
H5A H -1.070408 0.192735 0.223666 0.086 Uiso 1 1 calc R U . . .
C13A C -1.5499(6) 0.2453(9) 0.17127(16) 0.0629(15) Uani 1 1 d . . . . .
H13A H -1.531151 0.326923 0.154867 0.075 Uiso 1 1 calc R U . . .
C14A C -1.6685(6) 0.1987(10) 0.17444(18) 0.0683(16) Uani 1 1 d . . . . .
H14A H -1.729443 0.244697 0.159714 0.082 Uiso 1 1 calc R U . . .
C15A C -1.7000(7) 0.0856(11) 0.1988(2) 0.0752(19) Uani 1 1 d . . . . .
H15A H -1.781583 0.050386 0.200372 0.090 Uiso 1 1 calc R U . . .
C16A C -1.6124(7) 0.0254(10) 0.22052(18) 0.0728(18) Uani 1 1 d . . . . .
H16A H -1.634663 -0.048270 0.237689 0.087 Uiso 1 1 calc R U . . .
C17A C -1.4904(6) 0.0691(9) 0.21826(16) 0.0649(15) Uani 1 1 d . . . . .
C18A C -1.4548(6) 0.1745(9) 0.19188(15) 0.0588(14) Uani 1 1 d . . . . .
C19A C -1.3275(5) 0.2090(9) 0.18941(15) 0.0584(14) Uani 1 1 d . . . . .
C20A C -1.2498(6) 0.1553(9) 0.21546(16) 0.0620(15) Uani 1 1 d . . . . .
C21A C -1.2850(7) 0.0572(10) 0.24165(16) 0.0698(17) Uani 1 1 d . . . . .
H21A H -1.228109 0.023785 0.258485 0.084 Uiso 1 1 calc R U . . .
C22A C -1.4019(7) 0.0112(10) 0.24234(16) 0.0708(17) Uani 1 1 d . . . . .
H22A H -1.426399 -0.061887 0.259349 0.085 Uiso 1 1 calc R U . . .
C23A C -1.2505(6) 0.2940(9) 0.16631(16) 0.0604(14) Uani 1 1 d . . . . .
C24A C -1.1330(6) 0.2934(9) 0.18149(17) 0.0650(15) Uani 1 1 d . . . . .
C25A C -1.0310(6) 0.3679(10) 0.1688(2) 0.0745(19) Uani 1 1 d . . . . .
H25A H -0.954350 0.363372 0.180173 0.089 Uiso 1 1 calc R U . . .
C26A C -1.0449(6) 0.4464(11) 0.1398(2) 0.0749(19) Uani 1 1 d . . . . .
H26A H -0.977274 0.501287 0.130975 0.090 Uiso 1 1 calc R U . . .
C27A C -1.1591(6) 0.4488(10) 0.12188(17) 0.0678(16) Uani 1 1 d . . . . .
C28A C -1.1694(7) 0.5261(10) 0.09124(18) 0.0753(19) Uani 1 1 d . . . . .
H28A H -1.101282 0.584542 0.083353 0.090 Uiso 1 1 calc R U . . .
C29A C -1.2736(8) 0.5198(10) 0.07260(18) 0.0762(19) Uani 1 1 d . . . . .
H29A H -1.279746 0.578431 0.052436 0.091 Uiso 1 1 calc R U . . .
C30A C -1.3723(7) 0.4254(10) 0.08357(17) 0.0742(18) Uani 1 1 d . . . . .
H30A H -1.444212 0.415008 0.070161 0.089 Uiso 1 1 calc R U . . .
C31A C -1.3669(6) 0.3485(10) 0.11306(16) 0.0672(16) Uani 1 1 d . . . . .
H31A H -1.434546 0.283392 0.119668 0.081 Uiso 1 1 calc R U . . .
C32A C -1.2621(6) 0.3636(9) 0.13418(17) 0.0633(15) Uani 1 1 d . . . . .
N5B N -1.8517(5) 0.7225(9) 0.29425(16) 0.0759(16) Uani 1 1 d . . . . .
H5B H -1.921033 0.710675 0.283095 0.091 Uiso 1 1 calc R U . . .
C13B C -1.4244(6) 0.7378(10) 0.31916(17) 0.0663(16) Uani 1 1 d . . . . .
H13B H -1.433350 0.821453 0.335996 0.080 Uiso 1 1 calc R U . . .
C14B C -1.3114(7) 0.6840(11) 0.3120(2) 0.0770(19) Uani 1 1 d . . . . .
H14B H -1.242603 0.728469 0.324173 0.092 Uiso 1 1 calc R U . . .
C15B C -1.2967(8) 0.5626(11) 0.2866(2) 0.087(2) Uani 1 1 d . . . . .
H15B H -1.218509 0.520333 0.282454 0.104 Uiso 1 1 calc R U . . .
C16B C -1.3932(7) 0.5068(10) 0.26815(19) 0.0747(19) Uani 1 1 d . . . . .
H16B H -1.381870 0.428590 0.250669 0.090 Uiso 1 1 calc R U . . .
C17B C -1.5106(7) 0.5619(10) 0.27428(17) 0.0703(17) Uani 1 1 d . . . . .
C18B C -1.5286(6) 0.6697(9) 0.30167(16) 0.0610(14) Uani 1 1 d . . . . .
C19B C -1.6511(6) 0.7096(9) 0.30814(15) 0.0608(14) Uani 1 1 d . . . . .
C20B C -1.7431(6) 0.6646(10) 0.28493(16) 0.0665(16) Uani 1 1 d . . . . .
C21B C -1.7231(8) 0.5678(11) 0.25711(18) 0.0755(18) Uani 1 1 d . . . . .
H21B H -1.787719 0.541871 0.241862 0.091 Uiso 1 1 calc R U . . .
C22B C -1.6123(8) 0.5135(10) 0.25255(17) 0.077(2) Uani 1 1 d . . . . .
H22B H -1.598897 0.440505 0.234512 0.092 Uiso 1 1 calc R U . . .
C23B C -1.7144(6) 0.7934(9) 0.33415(16) 0.0615(15) Uani 1 1 d . . . . .
C24B C -1.8363(6) 0.8014(10) 0.32336(18) 0.0688(17) Uani 1 1 d . . . . .
C25B C -1.9262(6) 0.8840(10) 0.3411(2) 0.079(2) Uani 1 1 d . . . . .
H25B H -2.008111 0.884809 0.333063 0.095 Uiso 1 1 calc R U . . .
C26B C -1.8930(8) 0.9616(11) 0.3695(2) 0.081(2) Uani 1 1 d . . . . .
H26B H -1.951511 1.023000 0.380956 0.098 Uiso 1 1 calc R U . . .
C27B C -1.7725(7) 0.9522(10) 0.38232(18) 0.0722(18) Uani 1 1 d . . . . .
C28B C -1.7400(10) 1.0307(11) 0.4125(2) 0.087(3) Uani 1 1 d . . . . .
H28B H -1.799008 1.097258 0.422907 0.105 Uiso 1 1 calc R U . . .
C29B C -1.6275(9) 1.0142(12) 0.4269(2) 0.088(2) Uani 1 1 d . . . . .
H29B H -1.607370 1.072911 0.446693 0.106 Uiso 1 1 calc R U . . .
C30B C -1.5424(8) 0.9100(12) 0.41244(18) 0.083(2) Uani 1 1 d . . . . .
H30B H -1.465059 0.891359 0.422939 0.100 Uiso 1 1 calc R U . . .
C31B C -1.5695(7) 0.8346(10) 0.38319(17) 0.0692(16) Uani 1 1 d . . . . .
H31B H -1.510423 0.761611 0.374057 0.083 Uiso 1 1 calc R U . . .
C32B C -1.6824(6) 0.8606(9) 0.36577(16) 0.0635(15) Uani 1 1 d . . . . .

loop_
_atom_site_aniso_label
_atom_site_aniso_U_11
_atom_site_aniso_U_22
_atom_site_aniso_U_33
_atom_site_aniso_U_23
_atom_site_aniso_U_13
_atom_site_aniso_U_12
N1 0.115(5) 0.087(5) 0.078(4) -0.012(4) 0.005(4) -0.006(4)
N2 0.070(3) 0.079(4) 0.104(5) -0.006(4) 0.010(3) -0.005(3)
N3 0.072(4) 0.092(5) 0.117(5) 0.005(4) 0.015(4) 0.016(3)
N4 0.082(4) 0.115(6) 0.083(4) -0.007(4) 0.012(3) 0.002(4)
C1 0.082(4) 0.073(5) 0.073(4) 0.005(4) 0.005(3) -0.002(4)
C2 0.073(4) 0.060(4) 0.077(4) 0.001(3) 0.004(3) -0.001(3)
C3 0.072(4) 0.055(4) 0.072(4) 0.003(3) 0.006(3) 0.001(3)
C4 0.065(4) 0.056(3) 0.069(4) 0.008(3) 0.013(3) -0.002(3)
C5 0.060(3) 0.049(3) 0.078(4) 0.003(3) 0.013(3) 0.001(2)
C6 0.071(4) 0.058(4) 0.072(4) 0.002(3) 0.016(3) 0.000(3)
C7 0.067(4) 0.049(3) 0.082(4) 0.010(3) 0.013(3) 0.002(3)
C8 0.068(4) 0.059(4) 0.076(4) 0.009(3) 0.020(3) 0.007(3)
C9 0.074(4) 0.062(4) 0.075(4) 0.005(3) 0.015(3) 0.002(3)
C10 0.066(4) 0.065(4) 0.080(4) 0.011(3) 0.015(3) 0.004(3)
C11 0.071(4) 0.064(4) 0.080(4) 0.001(3) 0.009(3) 0.004(3)
C12 0.061(3) 0.076(5) 0.082(5) 0.006(4) 0.014(3) 0.004(3)
N1A 0.078(3) 0.083(4) 0.076(4) 0.013(3) 0.005(3) 0.003(3)
N2A 0.067(3) 0.068(4) 0.070(3) 0.000(3) 0.005(3) -0.002(3)
N3A 0.065(3) 0.073(4) 0.076(3) 0.003(3) 0.009(3) -0.005(3)
N4A 0.066(3) 0.093(5) 0.074(4) 0.005(3) 0.003(3) -0.003(3)
C1A 0.066(3) 0.063(4) 0.067(4) -0.003(3) 0.004(3) -0.003(3)
C2A 0.063(3) 0.054(4) 0.066(4) 0.002(3) 0.004(3) 0.002(3)
C3A 0.065(4) 0.058(4) 0.065(3) -0.002(3) 0.007(3) -0.002(3)
C4A 0.061(3) 0.050(3) 0.063(3) -0.003(3) 0.006(3) -0.001(3)
C5A 0.064(3) 0.051(3) 0.065(3) -0.001(3) 0.009(3) -0.004(3)
C6A 0.072(4) 0.051(3) 0.055(3) 0.005(3) 0.005(3) 0.003(3)
C7A 0.062(3) 0.053(4) 0.061(3) -0.006(3) 0.006(3) 0.002(3)
C8A 0.062(3) 0.058(4) 0.065(3) 0.000(3) 0.013(3) -0.002(3)
C9A 0.064(3) 0.056(4) 0.065(3) 0.000(3) 0.005(3) 0.000(3)
C10A 0.063(3) 0.054(4) 0.065(3) -0.004(3) 0.008(3) 0.003(3)
C11A 0.060(3) 0.062(4) 0.064(3) -0.002(3) 0.001(3) 0.002(3)
C12A 0.063(3) 0.070(4) 0.067(4) -0.006(3) 0.005(3) 0.000(3)
N1B 0.078(4) 0.088(5) 0.081(4) -0.013(4) -0.007(3) 0.000(3)
N2B 0.064(3) 0.080(4) 0.090(4) -0.006(3) 0.004(3) 0.008(3)
N3B 0.069(3) 0.091(5) 0.083(4) -0.007(3) 0.004(3) -0.003(3)
N4B 0.081(4) 0.089(5) 0.083(4) -0.004(4) 0.000(3) -0.001(3)
C1B 0.064(3) 0.076(4) 0.075(4) 0.007(4) 0.003(3) 0.007(3)
C2B 0.064(4) 0.064(4) 0.072(4) 0.004(3) -0.001(3) -0.004(3)
C3B 0.066(4) 0.061(4) 0.066(4) 0.001(3) 0.004(3) 0.000(3)
C4B 0.069(4) 0.052(3) 0.064(3) 0.007(3) 0.005(3) -0.003(3)
C5B 0.071(4) 0.059(4) 0.060(3) 0.009(3) 0.010(3) -0.001(3)
C6B 0.065(4) 0.055(4) 0.066(3) 0.002(3) 0.003(3) -0.005(3)
C7B 0.067(4) 0.054(4) 0.065(4) 0.006(3) 0.006(3) -0.006(3)
C8B 0.068(4) 0.059(4) 0.062(3) 0.006(3) 0.012(3) -0.006(3)
C9B 0.072(4) 0.055(4) 0.062(3) 0.002(3) 0.005(3) -0.004(3)
C10B 0.068(4) 0.063(4) 0.072(4) 0.007(3) 0.008(3) -0.006(3)
C11B 0.064(4) 0.071(4) 0.069(4) 0.001(3) 0.002(3) -0.006(3)
C12B 0.070(4) 0.068(4) 0.071(4) 0.002(3) 0.003(3) -0.001(3)
N5 0.067(3) 0.065(3) 0.076(3) -0.002(3) -0.002(2) 0.003(3)
C13 0.063(3) 0.053(3) 0.073(4) -0.002(3) 0.012(3) -0.001(3)
C14 0.068(4) 0.066(4) 0.064(3) -0.003(3) 0.002(3) 0.000(3)
C15 0.058(3) 0.065(4) 0.083(4) 0.001(3) 0.009(3) 0.001(3)
C16 0.065(3) 0.062(4) 0.077(4) 0.001(3) 0.013(3) 0.004(3)
C17 0.065(3) 0.053(3) 0.065(3) 0.010(3) 0.012(3) 0.002(3)
C18 0.062(3) 0.052(3) 0.063(3) 0.008(3) 0.013(3) 0.002(3)
C19 0.062(3) 0.050(3) 0.068(4) 0.005(3) 0.008(3) 0.003(3)
C20 0.067(3) 0.058(4) 0.064(3) 0.003(3) 0.007(3) 0.000(3)
C21 0.080(4) 0.060(4) 0.056(3) 0.004(3) 0.008(3) -0.004(3)
C22 0.068(4) 0.062(4) 0.069(4) 0.005(3) 0.014(3) 0.003(3)
C23 0.063(3) 0.049(3) 0.076(4) 0.007(3) 0.005(3) 0.000(3)
C24 0.062(3) 0.056(4) 0.082(4) 0.003(3) 0.008(3) 0.000(3)
C25 0.065(4) 0.066(4) 0.099(5) 0.006(4) 0.002(3) -0.002(3)
C26 0.057(3) 0.064(4) 0.099(5) 0.006(4) 0.014(3) 0.003(3)
C27 0.066(4) 0.058(4) 0.084(4) 0.012(3) 0.019(3) 0.000(3)
C28 0.071(4) 0.061(4) 0.097(5) 0.008(4) 0.032(4) 0.009(3)
C29 0.090(5) 0.057(4) 0.085(5) 0.002(3) 0.031(4) 0.000(3)
C30 0.086(4) 0.063(4) 0.069(4) 0.002(3) 0.020(3) -0.004(3)
C31 0.071(4) 0.067(4) 0.066(4) 0.005(3) 0.016(3) 0.000(3)
C32 0.060(3) 0.051(3) 0.073(4) 0.005(3) 0.015(3) -0.001(3)
N5A 0.064(3) 0.068(4) 0.081(4) -0.010(3) -0.005(3) 0.004(3)
C13A 0.065(3) 0.058(4) 0.066(4) -0.006(3) 0.009(3) -0.001(3)
C14A 0.063(3) 0.058(4) 0.085(4) -0.012(3) 0.006(3) -0.004(3)
C15A 0.067(4) 0.069(4) 0.092(5) -0.014(4) 0.023(4) -0.009(3)
C16A 0.089(5) 0.060(4) 0.073(4) -0.007(3) 0.028(4) -0.009(3)
C17A 0.081(4) 0.054(4) 0.061(3) -0.003(3) 0.012(3) -0.001(3)
C18A 0.067(3) 0.048(3) 0.063(3) -0.004(3) 0.011(3) 0.003(3)
C19A 0.060(3) 0.050(3) 0.065(3) -0.004(3) 0.006(3) 0.007(3)
C20A 0.071(4) 0.051(3) 0.063(3) -0.010(3) 0.004(3) 0.003(3)
C21A 0.091(5) 0.059(4) 0.058(3) -0.008(3) -0.002(3) 0.015(3)
C22A 0.095(5) 0.058(4) 0.061(4) -0.002(3) 0.016(3) 0.003(3)
C23A 0.062(3) 0.050(3) 0.070(4) -0.008(3) 0.008(3) 0.000(3)
C24A 0.066(4) 0.055(4) 0.075(4) -0.009(3) 0.004(3) 0.002(3)
C25A 0.061(4) 0.064(4) 0.099(5) -0.014(4) 0.007(3) 0.002(3)
C26A 0.066(4) 0.065(4) 0.096(5) -0.014(4) 0.024(3) -0.006(3)
C27A 0.072(4) 0.056(4) 0.078(4) -0.012(3) 0.017(3) -0.007(3)
C28A 0.092(5) 0.058(4) 0.079(4) -0.008(3) 0.031(4) -0.014(3)
C29A 0.106(5) 0.063(4) 0.062(4) -0.003(3) 0.020(4) -0.008(4)
C30A 0.092(5) 0.062(4) 0.069(4) -0.006(3) 0.009(3) -0.007(3)
C31A 0.077(4) 0.063(4) 0.063(4) -0.004(3) 0.010(3) -0.008(3)
C32A 0.064(3) 0.055(4) 0.072(4) -0.008(3) 0.015(3) -0.001(3)
N5B 0.061(3) 0.073(4) 0.092(4) 0.014(3) -0.008(3) -0.004(3)
C13B 0.064(4) 0.061(4) 0.076(4) 0.003(3) 0.013(3) -0.002(3)
C14B 0.070(4) 0.068(4) 0.095(5) 0.015(4) 0.015(3) 0.003(3)
C15B 0.090(5) 0.067(5) 0.108(6) 0.018(4) 0.045(5) 0.019(4)
C16B 0.090(5) 0.058(4) 0.079(4) 0.004(3) 0.030(4) 0.001(3)
C17B 0.084(4) 0.058(4) 0.071(4) 0.010(3) 0.025(3) 0.002(3)
C18B 0.070(4) 0.051(3) 0.064(3) 0.008(3) 0.014(3) 0.001(3)
C19B 0.072(4) 0.049(3) 0.062(3) 0.010(3) 0.009(3) 0.004(3)
C20B 0.075(4) 0.058(4) 0.065(4) 0.012(3) -0.001(3) -0.012(3)
C21B 0.091(5) 0.065(4) 0.069(4) 0.006(3) 0.000(3) -0.011(4)
C22B 0.116(6) 0.058(4) 0.058(3) -0.008(3) 0.013(4) -0.015(4)
C23B 0.061(3) 0.054(4) 0.071(4) 0.010(3) 0.016(3) 0.001(3)
C24B 0.063(3) 0.062(4) 0.081(4) 0.012(3) 0.005(3) -0.003(3)
C25B 0.056(3) 0.065(4) 0.119(6) 0.028(4) 0.018(4) 0.003(3)
C26B 0.089(5) 0.061(4) 0.097(5) 0.005(4) 0.036(4) 0.003(4)
C27B 0.081(4) 0.053(4) 0.086(4) 0.008(3) 0.029(3) 0.001(3)
C28B 0.128(7) 0.056(4) 0.084(5) 0.000(4) 0.053(5) 0.004(4)
C29B 0.120(7) 0.069(5) 0.077(4) -0.004(4) 0.022(5) -0.018(5)
C30B 0.104(5) 0.078(5) 0.068(4) -0.001(4) 0.013(4) -0.014(4)
C31B 0.081(4) 0.062(4) 0.066(4) 0.000(3) 0.013(3) -0.003(3)
C32B 0.075(4) 0.048(3) 0.070(4) 0.003(3) 0.022(3) -0.004(3)

loop_
_atom_type_symbol
_atom_type_description
_atom_type_scat_dispersion_real
_atom_type_scat_dispersion_imag
_atom_type_scat_source
C C 0.0181 0.0091 'International Tables Vol C Tables 4.2.6.8 and 6.1.1.4'
H H 0.0000 0.0000 'International Tables Vol C Tables 4.2.6.8 and 6.1.1.4'
N N 0.0311 0.0180 'International Tables Vol C Tables 4.2.6.8 and 6.1.1.4'

loop_
_geom_angle_atom_site_label_1
_geom_angle_atom_site_label_2
_geom_angle_atom_site_label_3
_geom_angle
_geom_angle_site_symmetry_1
_geom_angle_site_symmetry_3
_geom_angle_publ_flag
N1 C1 C3 178.9(9) . . ?
N2 C2 C3 178.5(8) . . ?
C2 C3 C1 116.1(6) . . ?
C4 C3 C1 121.6(6) . . ?
C4 C3 C2 122.2(6) . . ?
C3 C4 C5 120.5(6) . . ?
C3 C4 C9 122.1(6) . . ?
C9 C4 C5 117.4(6) . . ?
C4 C5 H5C 119.5 . . ?
C6 C5 C4 121.0(6) . . ?
C6 C5 H5C 119.5 . . ?
C5 C6 H6 119.0 . . ?
C5 C6 C7 122.0(7) . . ?
C7 C6 H6 119.0 . . ?
C8 C7 C6 116.9(6) . . ?
C10 C7 C6 121.3(7) . . ?
C10 C7 C8 121.8(6) . . ?
C7 C8 H8 119.5 . . ?
C9 C8 C7 121.0(6) . . ?
C9 C8 H8 119.5 . . ?
C4 C9 H9 119.2 . . ?
C8 C9 C4 121.6(7) . . ?
C8 C9 H9 119.2 . . ?
C7 C10 C11 121.0(7) . . ?
C7 C10 C12 124.0(6) . . ?
C12 C10 C11 115.0(6) . . ?
N3 C11 C10 179.2(9) . . ?
N4 C12 C10 176.6(8) . . ?
N1A C1A C3A 179.1(8) . . ?
N2A C2A C3A 178.9(8) . . ?
C2A C3A C1A 116.7(6) . . ?
C4A C3A C1A 120.8(6) . . ?
C4A C3A C2A 122.6(6) . . ?
C3A C4A C5A 120.5(6) . . ?
C3A C4A C9A 121.1(6) . . ?
C9A C4A C5A 118.4(5) . . ?
C4A C5A H5AA 119.4 . . ?
C6A C5A C4A 121.2(6) . . ?
C6A C5A H5AA 119.4 . . ?
C5A C6A H6A 119.4 . . ?
C5A C6A C7A 121.3(6) . . ?
C7A C6A H6A 119.4 . . ?
C6A C7A C8A 117.6(5) . . ?
C10A C7A C6A 121.1(6) . . ?
C10A C7A C8A 121.3(6) . . ?
C7A C8A H8A 119.5 . . ?
C9A C8A C7A 121.0(6) . . ?
C9A C8A H8A 119.5 . . ?
C4A C9A H9A 119.8 . . ?
C8A C9A C4A 120.3(6) . . ?
C8A C9A H9A 119.8 . . ?
C7A C10A C11A 123.1(6) . . ?
C7A C10A C12A 121.5(6) . . ?
C11A C10A C12A 115.3(6) . . ?
N3A C11A C10A 177.7(7) . . ?
N4A C12A C10A 178.3(8) . . ?
N1B C1B C3B 176.4(8) . . ?
N2B C2B C3B 178.4(7) . . ?
C1B C3B C2B 116.6(6) . . ?
C4B C3B C1B 120.1(6) . . ?
C4B C3B C2B 123.3(6) . . ?
C3B C4B C5B 120.9(6) . . ?
C3B C4B C9B 121.4(6) . . ?
C9B C4B C5B 117.8(6) . . ?
C4B C5B H5BA 119.5 . . ?
C6B C5B C4B 121.0(7) . . ?
C6B C5B H5BA 119.5 . . ?
C5B C6B H6B 119.6 . . ?
C5B C6B C7B 120.9(6) . . ?
C7B C6B H6B 119.6 . . ?
C8B C7B C6B 118.2(6) . . ?
C10B C7B C6B 121.0(6) . . ?
C10B C7B C8B 120.8(7) . . ?
C7B C8B H8B 119.6 . . ?
C9B C8B C7B 120.8(6) . . ?
C9B C8B H8B 119.6 . . ?
C4B C9B H9B 119.4 . . ?
C8B C9B C4B 121.3(6) . . ?
C8B C9B H9B 119.4 . . ?
C7B C10B C11B 123.0(6) . . ?
C7B C10B C12B 120.7(7) . . ?
C12B C10B C11B 116.3(6) . . ?
N3B C11B C10B 177.8(7) . . ?
N4B C12B C10B 179.6(9) . . ?
C20 N5 H5 125.8 . . ?
C20 N5 C24 108.4(6) . . ?
C24 N5 H5 125.8 . . ?
C14 C13 H13 116(3) . . ?
C14 C13 C18 122.1(6) . . ?
C18 C13 H13 122(3) . . ?
C13 C14 H14 119.7 . . ?
C13 C14 C15 120.7(6) . . ?
C15 C14 H14 119.7 . . ?
C14 C15 H15 120.3 . . ?
C16 C15 C14 119.5(6) . . ?
C16 C15 H15 120.3 . . ?
C15 C16 H16 119.1 . . ?
C15 C16 C17 121.8(6) . . ?
C17 C16 H16 119.1 . . ?
C18 C17 C16 118.6(6) . . ?
C22 C17 C16 120.2(6) . . ?
C22 C17 C18 121.2(6) . . ?
C13 C18 C19 125.3(6) . . ?
C17 C18 C13 116.9(6) . . ?
C17 C18 C19 117.8(6) . . ?
C18 C19 C23 137.6(6) . . ?
C20 C19 C18 116.4(6) . . ?
C20 C19 C23 106.0(6) . . ?
N5 C20 C19 110.3(6) . . ?
N5 C20 C21 124.2(6) . . ?
C19 C20 C21 125.4(6) . . ?
C20 C21 H21 121.4 . . ?
C22 C21 C20 117.1(6) . . ?
C22 C21 H21 121.4 . . ?
C17 C22 H22 119.2 . . ?
C21 C22 C17 121.6(7) . . ?
C21 C22 H22 119.2 . . ?
C24 C23 C19 105.4(6) . . ?
C24 C23 C32 117.4(6) . . ?
C32 C23 C19 137.2(6) . . ?
N5 C24 C23 109.9(6) . . ?
N5 C24 C25 125.5(7) . . ?
C23 C24 C25 124.6(7) . . ?
C24 C25 H25 120.8 . . ?
C26 C25 C24 118.3(7) . . ?
C26 C25 H25 120.8 . . ?
C25 C26 H26 119.4 . . ?
C25 C26 C27 121.3(6) . . ?
C27 C26 H26 119.4 . . ?
C26 C27 C32 120.6(7) . . ?
C28 C27 C26 120.2(6) . . ?
C28 C27 C32 119.3(7) . . ?
C27 C28 H28 119.2 . . ?
C29 C28 C27 121.6(7) . . ?
C29 C28 H28 119.2 . . ?
C28 C29 H29 120.7 . . ?
C28 C29 C30 118.7(7) . . ?
C30 C29 H29 120.7 . . ?
C29 C30 H30 119.2 . . ?
C31 C30 C29 121.5(8) . . ?
C31 C30 H30 119.2 . . ?
C30 C31 H31 111(4) . . ?
C30 C31 C32 123.0(7) . . ?
C32 C31 H31 125(4) . . ?
C23 C32 C27 117.3(6) . . ?
C31 C32 C23 127.3(6) . . ?
C31 C32 C27 115.4(6) . . ?
C20A N5A H5A 125.3 . . ?
C24A N5A H5A 125.3 . . ?
C24A N5A C20A 109.4(5) . . ?
C14A C13A H13A 119.1 . . ?
C14A C13A C18A 121.8(7) . . ?
C18A C13A H13A 119.1 . . ?
C13A C14A H14A 119.6 . . ?
C13A C14A C15A 120.8(7) . . ?
C15A C14A H14A 119.6 . . ?
C14A C15A H15A 120.4 . . ?
C16A C15A C14A 119.2(7) . . ?
C16A C15A H15A 120.4 . . ?
C15A C16A H16A 119.0 . . ?
C15A C16A C17A 122.0(7) . . ?
C17A C16A H16A 119.0 . . ?
C16A C17A C18A 119.7(7) . . ?
C16A C17A C22A 120.4(7) . . ?
C22A C17A C18A 119.9(6) . . ?
C13A C18A C17A 116.1(6) . . ?
C13A C18A C19A 125.6(6) . . ?
C17A C18A C19A 118.2(6) . . ?
C18A C19A C23A 137.2(6) . . ?
C20A C19A C18A 116.6(6) . . ?
C20A C19A C23A 106.2(5) . . ?
N5A C20A C19A 109.2(6) . . ?
N5A C20A C21A 126.0(6) . . ?
C21A C20A C19A 124.8(6) . . ?
C20A C21A H21A 121.0 . . ?
C22A C21A C20A 118.0(6) . . ?
C22A C21A H21A 121.0 . . ?
C17A C22A H22A 119.0 . . ?
C21A C22A C17A 122.0(7) . . ?
C21A C22A H22A 119.0 . . ?
C24A C23A C19A 105.1(6) . . ?
C24A C23A C32A 116.5(6) . . ?
C32A C23A C19A 138.3(6) . . ?
N5A C24A C23A 110.0(6) . . ?
N5A C24A C25A 125.0(6) . . ?
C25A C24A C23A 125.1(7) . . ?
C24A C25A H25A 121.1 . . ?
C26A C25A C24A 117.8(7) . . ?
C26A C25A H25A 121.1 . . ?
C25A C26A H26A 119.2 . . ?
C25A C26A C27A 121.6(7) . . ?
C27A C26A H26A 119.2 . . ?
C26A C27A C32A 120.5(7) . . ?
C28A C27A C26A 120.1(7) . . ?
C28A C27A C32A 119.3(6) . . ?
C27A C28A H28A 119.0 . . ?
C29A C28A C27A 122.0(7) . . ?
C29A C28A H28A 119.0 . . ?
C28A C29A H29A 120.5 . . ?
C28A C29A C30A 119.0(7) . . ?
C30A C29A H29A 120.5 . . ?
C29A C30A H30A 119.4 . . ?
C31A C30A C29A 121.2(7) . . ?
C31A C30A H30A 119.4 . . ?
C30A C31A H31A 119.3 . . ?
C30A C31A C32A 121.4(7) . . ?
C32A C31A H31A 119.3 . . ?
C27A C32A C23A 118.0(6) . . ?
C31A C32A C23A 125.1(6) . . ?
C31A C32A C27A 116.8(6) . . ?
C20B N5B H5B 125.3 . . ?
C24B N5B H5B 125.3 . . ?
C24B N5B C20B 109.5(6) . . ?
C14B C13B H13B 119.6 . . ?
C14B C13B C18B 120.7(7) . . ?
C18B C13B H13B 119.6 . . ?
C13B C14B H14B 119.9 . . ?
C13B C14B C15B 120.2(8) . . ?
C15B C14B H14B 119.9 . . ?
C14B C15B H15B 119.9 . . ?
C16B C15B C14B 120.2(7) . . ?
C16B C15B H15B 119.9 . . ?
C15B C16B H16B 119.3 . . ?
C15B C16B C17B 121.3(7) . . ?
C17B C16B H16B 119.3 . . ?
C16B C17B C18B 119.4(7) . . ?
C16B C17B C22B 120.5(7) . . ?
C18B C17B C22B 120.1(7) . . ?
C13B C18B C17B 117.6(6) . . ?
C13B C18B C19B 125.4(6) . . ?
C17B C18B C19B 116.9(6) . . ?
C18B C19B C23B 136.9(6) . . ?
C20B C19B C18B 118.4(6) . . ?
C20B C19B C23B 104.6(6) . . ?
N5B C20B C19B 110.1(7) . . ?
N5B C20B C21B 126.4(7) . . ?
C21B C20B C19B 123.5(7) . . ?
C20B C21B H21B 120.7 . . ?
C22B C21B C20B 118.5(7) . . ?
C22B C21B H21B 120.7 . . ?
C17B C22B H22B 119.0 . . ?
C21B C22B C17B 121.9(7) . . ?
C21B C22B H22B 119.0 . . ?
C24B C23B C19B 106.0(6) . . ?
C24B C23B C32B 117.3(6) . . ?
C32B C23B C19B 136.7(6) . . ?
N5B C24B C23B 109.6(6) . . ?
N5B C24B C25B 127.3(7) . . ?
C23B C24B C25B 123.1(7) . . ?
C24B C25B H25B 120.5 . . ?
C26B C25B C24B 118.9(7) . . ?
C26B C25B H25B 120.5 . . ?
C25B C26B H26B 119.6 . . ?
C25B C26B C27B 120.8(7) . . ?
C27B C26B H26B 119.6 . . ?
C26B C27B C28B 120.0(7) . . ?
C26B C27B C32B 121.0(7) . . ?
C28B C27B C32B 118.9(7) . . ?
C27B C28B H28B 118.8 . . ?
C29B C28B C27B 122.4(8) . . ?
C29B C28B H28B 118.8 . . ?
C28B C29B H29B 120.5 . . ?
C28B C29B C30B 119.1(8) . . ?
C30B C29B H29B 120.5 . . ?
C29B C30B H30B 119.9 . . ?
C31B C30B C29B 120.3(8) . . ?
C31B C30B H30B 119.9 . . ?
C30B C31B H31B 118.6 . . ?
C30B C31B C32B 122.8(7) . . ?
C32B C31B H31B 118.6 . . ?
C27B C32B C23B 118.3(6) . . ?
C31B C32B C23B 125.7(6) . . ?
C31B C32B C27B 115.9(6) . . ?

loop_
_geom_bond_atom_site_label_1
_geom_bond_atom_site_label_2
_geom_bond_distance
_geom_bond_site_symmetry_2
_geom_bond_publ_flag
N1 C1 1.134(11) . ?
N2 C2 1.155(10) . ?
N3 C11 1.144(10) . ?
N4 C12 1.149(10) . ?
C1 C3 1.435(11) . ?
C2 C3 1.427(10) . ?
C3 C4 1.379(10) . ?
C4 C5 1.442(10) . ?
C4 C9 1.431(10) . ?
C5 H5C 0.9500 . ?
C5 C6 1.333(10) . ?
C6 H6 0.9500 . ?
C6 C7 1.443(10) . ?
C7 C8 1.439(11) . ?
C7 C10 1.377(10) . ?
C8 H8 0.9500 . ?
C8 C9 1.350(11) . ?
C9 H9 0.9500 . ?
C10 C11 1.438(10) . ?
C10 C12 1.418(12) . ?
N1A C1A 1.139(9) . ?
N2A C2A 1.133(9) . ?
N3A C11A 1.160(9) . ?
N4A C12A 1.163(9) . ?
C1A C3A 1.431(10) . ?
C2A C3A 1.429(10) . ?
C3A C4A 1.397(9) . ?
C4A C5A 1.439(9) . ?
C4A C9A 1.428(9) . ?
C5A H5AA 0.9500 . ?
C5A C6A 1.333(9) . ?
C6A H6A 0.9500 . ?
C6A C7A 1.439(9) . ?
C7A C8A 1.440(10) . ?
C7A C10A 1.386(9) . ?
C8A H8A 0.9500 . ?
C8A C9A 1.361(9) . ?
C9A H9A 0.9500 . ?
C10A C11A 1.420(10) . ?
C10A C12A 1.422(10) . ?
N1B C1B 1.135(10) . ?
N2B C2B 1.153(9) . ?
N3B C11B 1.142(10) . ?
N4B C12B 1.151(10) . ?
C1B C3B 1.438(11) . ?
C2B C3B 1.444(10) . ?
C3B C4B 1.373(9) . ?
C4B C5B 1.446(10) . ?
C4B C9B 1.436(10) . ?
C5B H5BA 0.9500 . ?
C5B C6B 1.342(10) . ?
C6B H6B 0.9500 . ?
C6B C7B 1.442(10) . ?
C7B C8B 1.437(10) . ?
C7B C10B 1.382(10) . ?
C8B H8B 0.9500 . ?
C8B C9B 1.344(10) . ?
C9B H9B 0.9500 . ?
C10B C11B 1.432(11) . ?
C10B C12B 1.427(11) . ?
N5 H5 0.8800 . ?
N5 C20 1.375(9) . ?
N5 C24 1.377(9) . ?
C13 H13 0.97(6) . ?
C13 C14 1.366(10) . ?
C13 C18 1.422(10) . ?
C14 H14 0.9500 . ?
C14 C15 1.389(10) . ?
C15 H15 0.9500 . ?
C15 C16 1.358(10) . ?
C16 H16 0.9500 . ?
C16 C17 1.433(9) . ?
C17 C18 1.422(9) . ?
C17 C22 1.409(10) . ?
C18 C19 1.447(9) . ?
C19 C20 1.386(10) . ?
C19 C23 1.478(9) . ?
C20 C21 1.411(10) . ?
C21 H21 0.9500 . ?
C21 C22 1.349(10) . ?
C22 H22 0.9500 . ?
C23 C24 1.400(10) . ?
C23 C32 1.433(10) . ?
C24 C25 1.408(10) . ?
C25 H25 0.9500 . ?
C25 C26 1.342(12) . ?
C26 H26 0.9500 . ?
C26 C27 1.423(11) . ?
C27 C28 1.410(11) . ?
C27 C32 1.456(9) . ?
C28 H28 0.9500 . ?
C28 C29 1.373(12) . ?
C29 H29 0.9500 . ?
C29 C30 1.393(11) . ?
C30 H30 0.9500 . ?
C30 C31 1.347(10) . ?
C31 H31 0.93(6) . ?
C31 C32 1.410(10) . ?
N5A H5A 0.8800 . ?
N5A C20A 1.380(9) . ?
N5A C24A 1.362(10) . ?
C13A H13A 0.9500 . ?
C13A C14A 1.377(10) . ?
C13A C18A 1.422(9) . ?
C14A H14A 0.9500 . ?
C14A C15A 1.384(11) . ?
C15A H15A 0.9500 . ?
C15A C16A 1.365(12) . ?
C16A H16A 0.9500 . ?
C16A C17A 1.403(11) . ?
C17A C18A 1.432(9) . ?
C17A C22A 1.429(10) . ?
C18A C19A 1.448(9) . ?
C19A C20A 1.406(9) . ?
C19A C23A 1.476(9) . ?
C20A C21A 1.395(10) . ?
C21A H21A 0.9500 . ?
C21A C22A 1.346(11) . ?
C22A H22A 0.9500 . ?
C23A C24A 1.415(10) . ?
C23A C32A 1.442(10) . ?
C24A C25A 1.398(11) . ?
C25A H25A 0.9500 . ?
C25A C26A 1.350(12) . ?
C26A H26A 0.9500 . ?
C26A C27A 1.432(11) . ?
C27A C28A 1.406(11) . ?
C27A C32A 1.433(10) . ?
C28A H28A 0.9500 . ?
C28A C29A 1.356(12) . ?
C29A H29A 0.9500 . ?
C29A C30A 1.404(11) . ?
C30A H30A 0.9500 . ?
C30A C31A 1.361(10) . ?
C31A H31A 0.9500 . ?
C31A C32A 1.421(10) . ?
N5B H5B 0.8800 . ?
N5B C20B 1.362(10) . ?
N5B C24B 1.356(10) . ?
C13B H13B 0.9500 . ?
C13B C14B 1.370(10) . ?
C13B C18B 1.422(10) . ?
C14B H14B 0.9500 . ?
C14B C15B 1.414(13) . ?
C15B H15B 0.9500 . ?
C15B C16B 1.346(13) . ?
C16B H16B 0.9500 . ?
C16B C17B 1.406(11) . ?
C17B C18B 1.425(10) . ?
C17B C22B 1.451(11) . ?
C18B C19B 1.437(9) . ?
C19B C20B 1.406(10) . ?
C19B C23B 1.474(9) . ?
C20B C21B 1.401(11) . ?
C21B H21B 0.9500 . ?
C21B C22B 1.321(12) . ?
C22B H22B 0.9500 . ?
C23B C24B 1.402(10) . ?
C23B C32B 1.441(10) . ?
C24B C25B 1.422(11) . ?
C25B H25B 0.9500 . ?
C25B C26B 1.355(13) . ?
C26B H26B 0.9500 . ?
C26B C27B 1.412(12) . ?
C27B C28B 1.418(12) . ?
C27B C32B 1.428(10) . ?
C28B H28B 0.9500 . ?
C28B C29B 1.360(14) . ?
C29B H29B 0.9500 . ?
C29B C30B 1.392(13) . ?
C30B H30B 0.9500 . ?
C30B C31B 1.365(11) . ?
C31B H31B 0.9500 . ?
C31B C32B 1.424(11) . ?

loop_
_geom_torsion_atom_site_label_1
_geom_torsion_atom_site_label_2
_geom_torsion_atom_site_label_3
_geom_torsion_atom_site_label_4
_geom_torsion
_geom_torsion_site_symmetry_1
_geom_torsion_site_symmetry_2
_geom_torsion_site_symmetry_3
_geom_torsion_site_symmetry_4
_geom_torsion_publ_flag
C1 C3 C4 C5 179.1(7) . . . . ?
C1 C3 C4 C9 -0.9(10) . . . . ?
C2 C3 C4 C5 -3.2(10) . . . . ?
C2 C3 C4 C9 176.8(7) . . . . ?
C3 C4 C5 C6 179.2(6) . . . . ?
C3 C4 C9 C8 -179.6(7) . . . . ?
C4 C5 C6 C7 0.5(10) . . . . ?
C5 C4 C9 C8 0.4(10) . . . . ?
C5 C6 C7 C8 0.1(10) . . . . ?
C5 C6 C7 C10 180.0(7) . . . . ?
C6 C7 C8 C9 -0.5(10) . . . . ?
C6 C7 C10 C11 -179.8(7) . . . . ?
C6 C7 C10 C12 0.7(11) . . . . ?
C7 C8 C9 C4 0.2(10) . . . . ?
C8 C7 C10 C11 0.1(10) . . . . ?
C8 C7 C10 C12 -179.4(7) . . . . ?
C9 C4 C5 C6 -0.8(10) . . . . ?
C10 C7 C8 C9 179.7(7) . . . . ?
C1A C3A C4A C5A 177.4(6) . . . . ?
C1A C3A C4A C9A -1.9(10) . . . . ?
C2A C3A C4A C5A -2.3(10) . . . . ?
C2A C3A C4A C9A 178.4(6) . . . . ?
C3A C4A C5A C6A -177.2(6) . . . . ?
C3A C4A C9A C8A 176.6(6) . . . . ?
C4A C5A C6A C7A 1.2(10) . . . . ?
C5A C4A C9A C8A -2.7(10) . . . . ?
C5A C6A C7A C8A -3.9(9) . . . . ?
C5A C6A C7A C10A 175.4(6) . . . . ?
C6A C7A C8A C9A 3.3(10) . . . . ?
C6A C7A C10A C11A -178.6(6) . . . . ?
C6A C7A C10A C12A -0.4(10) . . . . ?
C7A C8A C9A C4A 0.0(10) . . . . ?
C8A C7A C10A C11A 0.6(10) . . . . ?
C8A C7A C10A C12A 178.9(6) . . . . ?
C9A C4A C5A C6A 2.2(10) . . . . ?
C10A C7A C8A C9A -176.0(6) . . . . ?
C1B C3B C4B C5B 170.9(6) . . . . ?
C1B C3B C4B C9B -8.0(10) . . . . ?
C2B C3B C4B C5B -7.3(11) . . . . ?
C2B C3B C4B C9B 173.9(6) . . . . ?
C3B C4B C5B C6B -174.5(7) . . . . ?
C3B C4B C9B C8B 175.6(7) . . . . ?
C4B C5B C6B C7B -1.7(10) . . . . ?
C5B C4B C9B C8B -3.3(9) . . . . ?
C5B C6B C7B C8B -2.2(10) . . . . ?
C5B C6B C7B C10B 177.0(7) . . . . ?
C6B C7B C8B C9B 3.3(10) . . . . ?
C6B C7B C10B C11B 179.6(7) . . . . ?
C6B C7B C10B C12B -0.6(10) . . . . ?
C7B C8B C9B C4B -0.5(10) . . . . ?
C8B C7B C10B C11B -1.3(11) . . . . ?
C8B C7B C10B C12B 178.6(7) . . . . ?
C9B C4B C5B C6B 4.4(10) . . . . ?
C10B C7B C8B C9B -175.9(7) . . . . ?
N5 C20 C21 C22 -175.8(7) . . . . ?
N5 C24 C25 C26 -176.4(7) . . . . ?
C13 C14 C15 C16 2.4(11) . . . . ?
C13 C18 C19 C20 171.4(6) . . . . ?
C13 C18 C19 C23 -8.4(12) . . . . ?
C14 C13 C18 C17 -5.9(9) . . . . ?
C14 C13 C18 C19 175.2(6) . . . . ?
C14 C15 C16 C17 -2.0(11) . . . . ?
C15 C16 C17 C18 -2.4(10) . . . . ?
C15 C16 C17 C22 178.0(7) . . . . ?
C16 C17 C18 C13 6.2(8) . . . . ?
C16 C17 C18 C19 -174.9(6) . . . . ?
C16 C17 C22 C21 -179.8(7) . . . . ?
C17 C18 C19 C20 -7.4(9) . . . . ?
C17 C18 C19 C23 172.8(7) . . . . ?
C18 C13 C14 C15 1.7(11) . . . . ?
C18 C17 C22 C21 0.6(10) . . . . ?
C18 C19 C20 N5 -178.5(6) . . . . ?
C18 C19 C20 C21 5.6(10) . . . . ?
C18 C19 C23 C24 178.1(7) . . . . ?
C18 C19 C23 C32 -4.0(15) . . . . ?
C19 C20 C21 C22 -0.5(10) . . . . ?
C19 C23 C24 N5 1.4(7) . . . . ?
C19 C23 C24 C25 -177.5(7) . . . . ?
C19 C23 C32 C27 174.1(7) . . . . ?
C19 C23 C32 C31 -7.5(13) . . . . ?
C20 N5 C24 C23 -0.6(8) . . . . ?
C20 N5 C24 C25 178.2(7) . . . . ?
C20 C19 C23 C24 -1.7(7) . . . . ?
C20 C19 C23 C32 176.2(7) . . . . ?
C20 C21 C22 C17 -2.8(10) . . . . ?
C22 C17 C18 C13 -174.2(6) . . . . ?
C22 C17 C18 C19 4.7(9) . . . . ?
C23 C19 C20 N5 1.4(7) . . . . ?
C23 C19 C20 C21 -174.5(6) . . . . ?
C23 C24 C25 C26 2.3(11) . . . . ?
C24 N5 C20 C19 -0.5(8) . . . . ?
C24 N5 C20 C21 175.4(6) . . . . ?
C24 C23 C32 C27 -8.2(9) . . . . ?
C24 C23 C32 C31 170.2(7) . . . . ?
C24 C25 C26 C27 -4.3(11) . . . . ?
C25 C26 C27 C28 -179.7(7) . . . . ?
C25 C26 C27 C32 -0.1(11) . . . . ?
C26 C27 C28 C29 176.7(7) . . . . ?
C26 C27 C32 C23 6.5(9) . . . . ?
C26 C27 C32 C31 -172.1(6) . . . . ?
C27 C28 C29 C30 -2.5(11) . . . . ?
C28 C27 C32 C23 -173.8(6) . . . . ?
C28 C27 C32 C31 7.5(9) . . . . ?
C28 C29 C30 C31 3.0(11) . . . . ?
C29 C30 C31 C32 2.2(11) . . . . ?
C30 C31 C32 C23 174.2(7) . . . . ?
C30 C31 C32 C27 -7.3(10) . . . . ?
C32 C23 C24 N5 -176.9(6) . . . . ?
C32 C23 C24 C25 4.2(10) . . . . ?
C32 C27 C28 C29 -2.9(10) . . . . ?
N5A C20A C21A C22A -178.2(7) . . . . ?
N5A C24A C25A C26A 179.9(7) . . . . ?
C13A C14A C15A C16A 2.4(11) . . . . ?
C13A C18A C19A C20A 168.2(6) . . . . ?
C13A C18A C19A C23A -9.7(12) . . . . ?
C14A C13A C18A C17A -6.9(9) . . . . ?
C14A C13A C18A C19A 176.9(6) . . . . ?
C14A C15A C16A C17A -2.4(11) . . . . ?
C15A C16A C17A C18A -2.3(11) . . . . ?
C15A C16A C17A C22A 176.8(7) . . . . ?
C16A C17A C18A C13A 6.7(9) . . . . ?
C16A C17A C18A C19A -176.8(6) . . . . ?
C16A C17A C22A C21A -177.1(7) . . . . ?
C17A C18A C19A C20A -7.9(9) . . . . ?
C17A C18A C19A C23A 174.2(7) . . . . ?
C18A C13A C14A C15A 2.5(10) . . . . ?
C18A C17A C22A C21A 2.0(10) . . . . ?
C18A C19A C20A N5A -175.6(6) . . . . ?
C18A C19A C20A C21A 6.5(9) . . . . ?
C18A C19A C23A C24A 174.7(7) . . . . ?
C18A C19A C23A C32A -9.1(14) . . . . ?
C19A C20A C21A C22A -0.6(10) . . . . ?
C19A C23A C24A N5A 2.7(7) . . . . ?
C19A C23A C24A C25A -177.3(6) . . . . ?
C19A C23A C32A C27A 175.6(7) . . . . ?
C19A C23A C32A C31A -7.0(13) . . . . ?
C20A N5A C24A C23A -0.9(8) . . . . ?
C20A N5A C24A C25A 179.1(7) . . . . ?
C20A C19A C23A C24A -3.4(7) . . . . ?
C20A C19A C23A C32A 172.9(8) . . . . ?
C20A C21A C22A C17A -3.8(10) . . . . ?
C22A C17A C18A C13A -172.4(6) . . . . ?
C22A C17A C18A C19A 4.1(9) . . . . ?
C23A C19A C20A N5A 2.9(7) . . . . ?
C23A C19A C20A C21A -175.0(6) . . . . ?
C23A C24A C25A C26A -0.1(11) . . . . ?
C24A N5A C20A C19A -1.4(8) . . . . ?
C24A N5A C20A C21A 176.6(6) . . . . ?
C24A C23A C32A C27A -8.5(9) . . . . ?
C24A C23A C32A C31A 168.9(6) . . . . ?
C24A C25A C26A C27A -2.0(11) . . . . ?
C25A C26A C27A C28A -177.7(7) . . . . ?
C25A C26A C27A C32A -1.4(11) . . . . ?
C26A C27A C28A C29A 175.2(7) . . . . ?
C26A C27A C32A C23A 6.8(10) . . . . ?
C26A C27A C32A C31A -170.8(6) . . . . ?
C27A C28A C29A C30A -3.3(11) . . . . ?
C28A C27A C32A C23A -176.8(6) . . . . ?
C28A C27A C32A C31A 5.5(10) . . . . ?
C28A C29A C30A C31A 3.3(11) . . . . ?
C29A C30A C31A C32A 1.3(11) . . . . ?
C30A C31A C32A C23A 176.9(7) . . . . ?
C30A C31A C32A C27A -5.6(10) . . . . ?
C32A C23A C24A N5A -174.5(6) . . . . ?
C32A C23A C24A C25A 5.5(10) . . . . ?
C32A C27A C28A C29A -1.2(11) . . . . ?
N5B C20B C21B C22B -176.4(7) . . . . ?
N5B C24B C25B C26B -177.8(7) . . . . ?
C13B C14B C15B C16B 3.6(12) . . . . ?
C13B C18B C19B C20B 166.5(6) . . . . ?
C13B C18B C19B C23B -12.5(12) . . . . ?
C14B C13B C18B C17B -7.4(10) . . . . ?
C14B C13B C18B C19B 176.7(7) . . . . ?
C14B C15B C16B C17B -2.2(12) . . . . ?
C15B C16B C17B C18B -4.0(11) . . . . ?
C15B C16B C17B C22B 174.5(7) . . . . ?
C16B C17B C18B C13B 8.6(10) . . . . ?
C16B C17B C18B C19B -175.1(6) . . . . ?
C16B C17B C22B C21B -177.9(7) . . . . ?
C17B C18B C19B C20B -9.5(9) . . . . ?
C17B C18B C19B C23B 171.5(7) . . . . ?
C18B C13B C14B C15B 1.4(11) . . . . ?
C18B C17B C22B C21B 0.6(11) . . . . ?
C18B C19B C20B N5B -176.1(6) . . . . ?
C18B C19B C20B C21B 6.1(10) . . . . ?
C18B C19B C23B C24B 175.4(7) . . . . ?
C18B C19B C23B C32B -5.8(14) . . . . ?
C19B C20B C21B C22B 1.0(11) . . . . ?
C19B C23B C24B N5B 3.0(8) . . . . ?
C19B C23B C24B C25B -176.1(6) . . . . ?
C19B C23B C32B C27B 173.1(7) . . . . ?
C19B C23B C32B C31B -11.0(12) . . . . ?
C20B N5B C24B C23B -1.1(8) . . . . ?
C20B N5B C24B C25B 178.0(7) . . . . ?
C20B C19B C23B C24B -3.7(7) . . . . ?
C20B C19B C23B C32B 175.1(8) . . . . ?
C20B C21B C22B C17B -4.4(11) . . . . ?
C22B C17B C18B C13B -169.9(6) . . . . ?
C22B C17B C18B C19B 6.4(9) . . . . ?
C23B C19B C20B N5B 3.2(7) . . . . ?
C23B C19B C20B C21B -174.6(6) . . . . ?
C23B C24B C25B C26B 1.1(11) . . . . ?
C24B N5B C20B C19B -1.5(8) . . . . ?
C24B N5B C20B C21B 176.2(7) . . . . ?
C24B C23B C32B C27B -8.2(9) . . . . ?
C24B C23B C32B C31B 167.7(7) . . . . ?
C24B C25B C26B C27B -3.5(11) . . . . ?
C25B C26B C27B C28B -178.6(7) . . . . ?
C25B C26B C27B C32B -0.2(11) . . . . ?
C26B C27B C28B C29B 175.1(8) . . . . ?
C26B C27B C32B C23B 6.2(10) . . . . ?
C26B C27B C32B C31B -170.2(7) . . . . ?
C27B C28B C29B C30B -2.9(12) . . . . ?
C28B C27B C32B C23B -175.4(6) . . . . ?
C28B C27B C32B C31B 8.3(10) . . . . ?
C28B C29B C30B C31B 3.9(12) . . . . ?
C29B C30B C31B C32B 1.6(12) . . . . ?
C30B C31B C32B C23B 176.4(7) . . . . ?
C30B C31B C32B C27B -7.6(10) . . . . ?
C32B C23B C24B N5B -176.1(6) . . . . ?
C32B C23B C24B C25B 4.8(10) . . . . ?
C32B C27B C28B C29B -3.4(11) . . . . ?
